data_4133407
loop_
_publ_author_name
'Tan, Yu'
'Jia, Shiqi'
'Hu, Fangli'
'Liu, Yidong'
'Peng, Lei'
'Li, Dongmei'
'Yan, Hailong'

_publ_section_title
;
 Enantioselective Construction of Vicinal Diaxial Styrenes and Multiaxis
 System via Organocatalysis.
;
_journal_issue 49
_journal_name_full 'Journal of the American Chemical Society'
_journal_page_first 16893
_journal_page_last 16898
_journal_paper_doi 10.1021/jacs.8b09893
_journal_volume 140
_journal_year 2018
_chemical_absolute_configuration ad
_chemical_formula_moiety 'C24 H15 Br2 I O3 S'
_chemical_formula_sum 'C24 H15 Br2 I O3 S'
_chemical_formula_weight 670.14
_space_group_crystal_system orthorhombic
_space_group_IT_number 19
_space_group_name_Hall 'P 2ac 2ab'
_space_group_name_H-M_alt 'P 21 21 21'
_atom_sites_solution_hydrogens geom
_atom_sites_solution_primary dual
_audit_creation_date 2018-08-30
_audit_creation_method
;
Olex2 1.2-alpha
(compiled 2017.06.06 svn.r3414 for OlexSys, GUI svn.r5353)
;
_cell_angle_alpha 90
_cell_angle_beta 90
_cell_angle_gamma 90
_cell_formula_units_Z 4
_cell_length_a 7.6112(2)
_cell_length_b 9.4733(2)
_cell_length_c 32.0728(9)
_cell_measurement_reflns_used 4817
_cell_measurement_temperature 292(2)
_cell_measurement_theta_max 25.4390
_cell_measurement_theta_min 3.6530
_cell_volume 2312.55(10)
_computing_molecular_graphics 'Olex2 (Dolomanov et al., 2009)'
_computing_publication_material 'Olex2 (Dolomanov et al., 2009)'
_computing_structure_refinement 'ShelXL (Sheldrick, 2015)'
_computing_structure_solution 'ShelXT (Sheldrick, 2015)'
_diffrn_ambient_temperature 292(2)
_diffrn_detector_area_resol_mean 16.0892
_diffrn_measured_fraction_theta_full 0.997
_diffrn_measured_fraction_theta_max 0.997
_diffrn_measurement_device_type 'SuperNova, Single source at offset, Atlas'
_diffrn_measurement_method '\w scans'
_diffrn_radiation_type MoK\a
_diffrn_radiation_wavelength 0.71073
_diffrn_reflns_av_R_equivalents 0.0245
_diffrn_reflns_av_unetI/netI 0.0395
_diffrn_reflns_Laue_measured_fraction_full 0.997
_diffrn_reflns_Laue_measured_fraction_max 0.997
_diffrn_reflns_limit_h_max 8
_diffrn_reflns_limit_h_min -9
_diffrn_reflns_limit_k_max 11
_diffrn_reflns_limit_k_min -9
_diffrn_reflns_limit_l_max 40
_diffrn_reflns_limit_l_min -32
_diffrn_reflns_number 10578
_diffrn_reflns_point_group_measured_fraction_full 0.998
_diffrn_reflns_point_group_measured_fraction_max 0.999
_diffrn_reflns_theta_full 26.000
_diffrn_reflns_theta_max 26.368
_diffrn_reflns_theta_min 3.286
_diffrn_source 'micro-focus sealed X-ray tube'
_exptl_absorpt_coefficient_mu 4.955
_exptl_absorpt_correction_T_max 1.00000
_exptl_absorpt_correction_T_min 0.63282
_exptl_absorpt_correction_type multi-scan
_exptl_absorpt_process_details
;
CrysAlisPro 1.171.38.41k (Rigaku Oxford Diffraction, 2015)
Empirical absorption correction using spherical harmonics,
 implemented in SCALE3 ABSPACK scaling algorithm.
;
_exptl_crystal_colour colorless
_exptl_crystal_density_diffrn 1.925
_exptl_crystal_description block
_exptl_crystal_F_000 1288
_exptl_crystal_size_max 0.31
_exptl_crystal_size_mid 0.28
_exptl_crystal_size_min 0.25
_refine_diff_density_max 0.722
_refine_diff_density_min -0.643
_refine_diff_density_rms 0.073
_refine_ls_abs_structure_details
;
 Flack x determined using 1485 quotients [(I+)-(I-)]/[(I+)+(I-)]
 (Parsons, Flack and Wagner, Acta Cryst. B69 (2013) 249-259).
;
_refine_ls_abs_structure_Flack 0.001(6)
_refine_ls_extinction_method none
_refine_ls_goodness_of_fit_ref 1.040
_refine_ls_hydrogen_treatment constr
_refine_ls_matrix_type full
_refine_ls_number_parameters 281
_refine_ls_number_reflns 4735
_refine_ls_number_restraints 0
_refine_ls_restrained_S_all 1.040
_refine_ls_R_factor_all 0.0443
_refine_ls_R_factor_gt 0.0338
_refine_ls_shift/su_max 0.001
_refine_ls_shift/su_mean 0.000
_refine_ls_structure_factor_coef Fsqd
_refine_ls_weighting_details 'w=1/[\s^2^(Fo^2^)+(0.0224P)^2^+0.8251P] where P=(Fo^2^+2Fc^2^)/3'
_refine_ls_weighting_scheme calc
_refine_ls_wR_factor_gt 0.0583
_refine_ls_wR_factor_ref 0.0621
_reflns_Friedel_coverage 0.735
_reflns_Friedel_fraction_full 1.000
_reflns_Friedel_fraction_max 1.000
_reflns_number_gt 4119
_reflns_number_total 4735
_reflns_threshold_expression 'I > 2\s(I)'
_cod_data_source_file ja8b09893_si_004.cif
_cod_data_source_block 20180830-yanhl-ty2436up
_cod_original_cell_volume 2312.54(11)
_cod_database_code 4133407
_shelx_shelxl_version_number 2014/7
_shelx_space_group_comment
;
The symmetry employed for this shelxl refinement is uniquely defined
by the following loop, which should always be used as a source of
symmetry information in preference to the above space-group names.
They are only intended as comments.
;
_olex2_refinement_description
;
1. Fixed Uiso
 At 1.2 times of:
  All C(H) groups
 At 1.5 times of:
  All O(H) groups
2.a Aromatic/amide H refined with riding coordinates:
 C16(H16), C3(H3A), C21(H21), C2(H2), C23(H23), C24(H24), C15(H15), C11(H11),
 C13(H13), C22(H22), C10(H10), C5(H5), C14(H14), C6(H6)
2.b Idealised tetrahedral OH refined as rotating group:
 O3(H3)
;
_olex2_submission_special_instructions 'No special instructions were received'

loop_
_space_group_symop_operation_xyz
'x, y, z'
'-x+1/2, -y, z+1/2'
'-x, y+1/2, -z+1/2'
'x+1/2, -y+1/2, -z'

loop_
_atom_site_label
_atom_site_type_symbol
_atom_site_fract_x
_atom_site_fract_y
_atom_site_fract_z
_atom_site_U_iso_or_equiv
_atom_site_adp_type
_atom_site_occupancy
_atom_site_site_symmetry_order
_atom_site_calc_flag
_atom_site_refinement_flags_posn
I1 I 0.43872(6) 0.16290(5) 0.29907(2) 0.05102(14) Uani 1 1 d .
Br2 Br 0.51853(8) -0.02104(7) 0.40194(2) 0.05181(19) Uani 1 1 d .
Br1 Br 0.12854(16) -0.17607(9) 0.53633(2) 0.0922(3) Uani 1 1 d .
S004 S 0.10641(17) 0.34516(16) 0.41135(4) 0.0349(3) Uani 1 1 d .
O3 O 0.5739(5) 0.3800(4) 0.39330(14) 0.0513(11) Uani 1 1 d .
H3 H 0.6798 0.3952 0.3949 0.077 Uiso 1 1 calc GR
O2 O -0.0690(5) 0.3559(5) 0.39541(13) 0.0628(13) Uani 1 1 d .
O1 O 0.1781(7) 0.4647(4) 0.43227(13) 0.0562(13) Uani 1 1 d .
C20 C 0.2816(7) -0.0563(6) 0.38640(17) 0.0324(13) Uani 1 1 d .
C7 C 0.2476(6) 0.3092(6) 0.36736(16) 0.0275(12) Uani 1 1 d .
C19 C 0.1912(7) 0.0446(6) 0.36407(17) 0.0300(13) Uani 1 1 d .
C18 C 0.2709(6) 0.1805(6) 0.35166(16) 0.0300(12) Uani 1 1 d .
C16 C 0.0753(8) 0.5043(6) 0.30794(16) 0.0383(13) Uani 1 1 d .
H16 H 0.0138 0.4256 0.3173 0.046 Uiso 1 1 calc R
C4 C 0.1121(7) 0.2015(5) 0.44580(16) 0.0309(13) Uani 1 1 d .
C17 C 0.2477(7) 0.5292(6) 0.32282(16) 0.0311(13) Uani 1 1 d .
C8 C 0.3326(7) 0.4403(5) 0.35192(16) 0.0291(12) Uani 1 1 d .
C3 C -0.0359(8) 0.1189(6) 0.45107(18) 0.0422(15) Uani 1 1 d .
H3A H -0.1375 0.1384 0.4360 0.051 Uiso 1 1 calc R
C9 C 0.5016(7) 0.4686(6) 0.36494(17) 0.0339(13) Uani 1 1 d .
C21 C 0.2089(8) -0.1837(6) 0.39763(19) 0.0447(15) Uani 1 1 d .
H21 H 0.2728 -0.2492 0.4130 0.054 Uiso 1 1 calc R
C12 C 0.3389(8) 0.6501(6) 0.30757(15) 0.0373(13) Uani 1 1 d .
C2 C -0.0322(9) 0.0072(7) 0.4788(2) 0.0527(18) Uani 1 1 d .
H2 H -0.1308 -0.0490 0.4829 0.063 Uiso 1 1 calc R
C23 C -0.0542(9) -0.1152(7) 0.3621(2) 0.0505(17) Uani 1 1 d .
H23 H -0.1674 -0.1364 0.3531 0.061 Uiso 1 1 calc R
C24 C 0.0208(7) 0.0139(6) 0.35181(18) 0.0412(14) Uani 1 1 d .
H24 H -0.0435 0.0798 0.3367 0.049 Uiso 1 1 calc R
C15 C -0.0020(10) 0.5934(7) 0.28021(19) 0.0518(17) Uani 1 1 d .
H15 H -0.1145 0.5737 0.2705 0.062 Uiso 1 1 calc R
C11 C 0.5123(9) 0.6719(7) 0.32109(18) 0.0482(16) Uani 1 1 d .
H11 H 0.5750 0.7479 0.3104 0.058 Uiso 1 1 calc R
C13 C 0.2506(10) 0.7403(7) 0.27924(19) 0.0502(17) Uani 1 1 d .
H13 H 0.3081 0.8202 0.2693 0.060 Uiso 1 1 calc R
C22 C 0.0377(9) -0.2117(6) 0.3853(2) 0.0503(17) Uani 1 1 d .
H22 H -0.0151 -0.2964 0.3929 0.060 Uiso 1 1 calc R
C10 C 0.5906(8) 0.5872(6) 0.3489(2) 0.0472(16) Uani 1 1 d .
H10 H 0.7046 0.6067 0.3576 0.057 Uiso 1 1 calc R
C1 C 0.1215(10) -0.0184(6) 0.50011(19) 0.0492(17) Uani 1 1 d .
C5 C 0.2634(8) 0.1771(7) 0.46843(17) 0.0445(15) Uani 1 1 d .
H5 H 0.3608 0.2354 0.4653 0.053 Uiso 1 1 calc R
C14 C 0.0847(11) 0.7134(7) 0.26620(19) 0.060(2) Uani 1 1 d .
H14 H 0.0289 0.7751 0.2479 0.072 Uiso 1 1 calc R
C6 C 0.2673(10) 0.0631(7) 0.49606(19) 0.0543(18) Uani 1 1 d .
H6 H 0.3679 0.0434 0.5114 0.065 Uiso 1 1 calc R

loop_
_atom_site_aniso_label
_atom_site_aniso_U_11
_atom_site_aniso_U_22
_atom_site_aniso_U_33
_atom_site_aniso_U_23
_atom_site_aniso_U_13
_atom_site_aniso_U_12
I1 0.0621(3) 0.0458(2) 0.0452(2) -0.0045(2) 0.0224(2) -0.0064(2)
Br2 0.0345(3) 0.0480(4) 0.0729(5) 0.0113(3) -0.0053(3) 0.0024(3)
Br1 0.1612(10) 0.0518(5) 0.0635(5) 0.0286(4) 0.0252(5) 0.0165(6)
S004 0.0336(7) 0.0318(7) 0.0394(8) 0.0076(7) 0.0087(6) 0.0059(7)
O3 0.028(2) 0.057(3) 0.069(3) 0.014(2) -0.012(2) -0.005(2)
O2 0.030(2) 0.093(4) 0.066(3) 0.034(3) 0.011(2) 0.023(3)
O1 0.090(3) 0.028(2) 0.051(3) -0.007(2) 0.022(3) -0.004(2)
C20 0.033(3) 0.029(3) 0.034(3) -0.006(3) 0.007(3) 0.003(2)
C7 0.019(2) 0.031(3) 0.033(3) 0.005(3) -0.001(2) 0.002(2)
C19 0.027(3) 0.027(3) 0.036(3) -0.005(3) 0.007(2) -0.001(2)
C18 0.024(3) 0.033(3) 0.033(3) 0.001(3) -0.002(2) 0.000(2)
C16 0.049(3) 0.034(3) 0.032(3) 0.002(3) -0.005(3) -0.003(3)
C4 0.037(3) 0.028(3) 0.028(3) 0.003(2) 0.003(2) 0.003(2)
C17 0.037(3) 0.029(3) 0.027(3) 0.001(2) 0.005(2) -0.001(3)
C8 0.031(3) 0.029(3) 0.027(3) 0.001(2) -0.003(2) -0.006(2)
C3 0.041(3) 0.043(3) 0.043(3) 0.001(3) 0.011(3) -0.004(3)
C9 0.026(3) 0.036(3) 0.040(3) 0.000(3) -0.002(2) -0.009(3)
C21 0.048(4) 0.030(3) 0.056(4) 0.002(3) 0.016(3) 0.003(3)
C12 0.057(4) 0.025(3) 0.030(3) -0.002(3) 0.010(3) -0.002(3)
C2 0.061(4) 0.041(4) 0.056(4) 0.002(3) 0.024(4) -0.016(4)
C23 0.040(4) 0.050(4) 0.062(4) -0.019(3) 0.008(3) -0.021(3)
C24 0.034(3) 0.044(3) 0.046(3) -0.005(3) -0.001(3) -0.004(3)
C15 0.064(4) 0.052(4) 0.039(4) 0.006(3) -0.013(3) 0.009(4)
C11 0.066(4) 0.036(3) 0.042(3) 0.000(3) 0.015(3) -0.017(4)
C13 0.079(5) 0.031(3) 0.040(4) 0.008(3) 0.014(4) 0.006(3)
C22 0.054(4) 0.033(3) 0.063(4) -0.006(3) 0.018(4) -0.013(3)
C10 0.036(3) 0.051(4) 0.054(4) -0.007(3) 0.009(3) -0.022(3)
C1 0.081(5) 0.032(3) 0.034(3) 0.004(3) 0.010(3) -0.001(4)
C5 0.052(4) 0.040(4) 0.041(3) -0.001(3) -0.003(3) -0.007(3)
C14 0.093(6) 0.049(4) 0.038(4) 0.015(3) -0.005(4) 0.020(4)
C6 0.078(5) 0.050(4) 0.036(4) 0.005(3) -0.012(4) 0.004(4)

loop_
_atom_type_symbol
_atom_type_description
_atom_type_scat_dispersion_real
_atom_type_scat_dispersion_imag
_atom_type_scat_source
C C 0.0033 0.0016 'International Tables Vol C Tables 4.2.6.8 and 6.1.1.4'
H H 0.0000 0.0000 'International Tables Vol C Tables 4.2.6.8 and 6.1.1.4'
Br Br -0.2901 2.4595 'International Tables Vol C Tables 4.2.6.8 and 6.1.1.4'
I I -0.4742 1.8119 'International Tables Vol C Tables 4.2.6.8 and 6.1.1.4'
O O 0.0106 0.0060 'International Tables Vol C Tables 4.2.6.8 and 6.1.1.4'
S S 0.1246 0.1234 'International Tables Vol C Tables 4.2.6.8 and 6.1.1.4'

loop_
_geom_angle_atom_site_label_1
_geom_angle_atom_site_label_2
_geom_angle_atom_site_label_3
_geom_angle
O2 S004 C7 106.8(2)
O2 S004 C4 107.6(3)
O1 S004 O2 117.9(3)
O1 S004 C7 106.8(3)
O1 S004 C4 108.1(3)
C4 S004 C7 109.3(2)
C9 O3 H3 109.5
C19 C20 Br2 119.2(4)
C21 C20 Br2 117.9(4)
C21 C20 C19 122.9(5)
C18 C7 S004 123.2(4)
C18 C7 C8 125.6(5)
C8 C7 S004 111.2(4)
C20 C19 C18 122.6(5)
C20 C19 C24 117.9(5)
C24 C19 C18 119.4(5)
C7 C18 I1 116.9(4)
C7 C18 C19 129.9(5)
C19 C18 I1 113.1(4)
C17 C16 H16 119.4
C15 C16 H16 119.4
C15 C16 C17 121.2(6)
C3 C4 S004 119.8(4)
C5 C4 S004 118.8(4)
C5 C4 C3 121.4(5)
C16 C17 C12 118.0(5)
C8 C17 C16 123.2(5)
C8 C17 C12 118.9(5)
C17 C8 C7 121.3(5)
C9 C8 C7 117.9(5)
C9 C8 C17 120.7(5)
C4 C3 H3A 120.1
C4 C3 C2 119.7(6)
C2 C3 H3A 120.1
O3 C9 C8 117.5(5)
O3 C9 C10 122.9(5)
C8 C9 C10 119.5(6)
C20 C21 H21 120.9
C20 C21 C22 118.1(6)
C22 C21 H21 120.9
C11 C12 C17 118.0(6)
C11 C12 C13 123.7(6)
C13 C12 C17 118.3(6)
C3 C2 H2 120.9
C1 C2 C3 118.1(6)
C1 C2 H2 120.9
C24 C23 H23 119.8
C22 C23 H23 119.8
C22 C23 C24 120.4(6)
C19 C24 C23 120.1(6)
C19 C24 H24 119.9
C23 C24 H24 119.9
C16 C15 H15 119.5
C16 C15 C14 121.0(7)
C14 C15 H15 119.5
C12 C11 H11 118.8
C10 C11 C12 122.4(6)
C10 C11 H11 118.8
C12 C13 H13 119.1
C14 C13 C12 121.8(6)
C14 C13 H13 119.1
C21 C22 H22 119.8
C23 C22 C21 120.4(6)
C23 C22 H22 119.8
C9 C10 H10 119.8
C11 C10 C9 120.4(6)
C11 C10 H10 119.8
C2 C1 Br1 117.9(5)
C6 C1 Br1 119.0(5)
C6 C1 C2 123.2(6)
C4 C5 H5 120.6
C4 C5 C6 118.7(6)
C6 C5 H5 120.6
C15 C14 H14 120.1
C13 C14 C15 119.8(6)
C13 C14 H14 120.1
C1 C6 C5 118.9(6)
C1 C6 H6 120.6
C5 C6 H6 120.6

loop_
_geom_bond_atom_site_label_1
_geom_bond_atom_site_label_2
_geom_bond_distance
I1 C18 2.122(5)
Br2 C20 1.901(6)
Br1 C1 1.893(6)
S004 O2 1.433(4)
S004 O1 1.425(4)
S004 C7 1.806(5)
S004 C4 1.753(5)
O3 H3 0.8200
O3 C9 1.354(6)
C20 C19 1.379(7)
C20 C21 1.375(7)
C7 C18 1.331(7)
C7 C8 1.485(7)
C19 C18 1.477(7)
C19 C24 1.386(7)
C16 H16 0.9300
C16 C17 1.416(8)
C16 C15 1.360(8)
C4 C3 1.382(8)
C4 C5 1.380(8)
C17 C8 1.413(7)
C17 C12 1.426(7)
C8 C9 1.378(7)
C3 H3A 0.9300
C3 C2 1.382(8)
C9 C10 1.410(8)
C21 H21 0.9300
C21 C22 1.387(9)
C12 C11 1.405(8)
C12 C13 1.417(8)
C2 H2 0.9300
C2 C1 1.377(9)
C23 H23 0.9300
C23 C24 1.389(8)
C23 C22 1.371(9)
C24 H24 0.9300
C15 H15 0.9300
C15 C14 1.389(9)
C11 H11 0.9300
C11 C10 1.340(9)
C13 H13 0.9300
C13 C14 1.354(10)
C22 H22 0.9300
C10 H10 0.9300
C1 C6 1.357(9)
C5 H5 0.9300
C5 C6 1.397(9)
C14 H14 0.9300
C6 H6 0.9300

loop_
_geom_torsion_atom_site_label_1
_geom_torsion_atom_site_label_2
_geom_torsion_atom_site_label_3
_geom_torsion_atom_site_label_4
_geom_torsion
Br2 C20 C19 C18 -0.2(7)
Br2 C20 C19 C24 177.6(4)
Br2 C20 C21 C22 -178.2(4)
Br1 C1 C6 C5 178.2(4)
S004 C7 C18 I1 178.7(2)
S004 C7 C18 C19 1.7(8)
S004 C7 C8 C17 -85.9(5)
S004 C7 C8 C9 97.9(5)
S004 C4 C3 C2 -178.8(4)
S004 C4 C5 C6 179.6(4)
O3 C9 C10 C11 -179.5(6)
O2 S004 C7 C18 -82.5(5)
O2 S004 C7 C8 97.9(4)
O2 S004 C4 C3 3.5(5)
O2 S004 C4 C5 -173.9(5)
O1 S004 C7 C18 150.4(5)
O1 S004 C7 C8 -29.2(4)
O1 S004 C4 C3 131.9(5)
O1 S004 C4 C5 -45.5(5)
C20 C19 C18 I1 78.6(6)
C20 C19 C18 C7 -104.3(7)
C20 C19 C24 C23 0.1(8)
C20 C21 C22 C23 1.0(9)
C7 S004 C4 C3 -112.2(5)
C7 S004 C4 C5 70.4(5)
C7 C8 C9 O3 -4.6(8)
C7 C8 C9 C10 176.0(5)
C19 C20 C21 C22 0.8(9)
C18 C7 C8 C17 94.5(7)
C18 C7 C8 C9 -81.7(7)
C18 C19 C24 C23 178.0(5)
C16 C17 C8 C7 3.1(8)
C16 C17 C8 C9 179.2(5)
C16 C17 C12 C11 -177.6(5)
C16 C17 C12 C13 1.5(8)
C16 C15 C14 C13 2.0(10)
C4 S004 C7 C18 33.7(5)
C4 S004 C7 C8 -145.9(4)
C4 C3 C2 C1 -0.6(9)
C4 C5 C6 C1 -0.9(9)
C17 C16 C15 C14 -1.3(9)
C17 C8 C9 O3 179.1(5)
C17 C8 C9 C10 -0.3(8)
C17 C12 C11 C10 -3.0(9)
C17 C12 C13 C14 -0.8(9)
C8 C7 C18 I1 -1.7(7)
C8 C7 C18 C19 -178.8(5)
C8 C17 C12 C11 2.5(8)
C8 C17 C12 C13 -178.4(5)
C8 C9 C10 C11 -0.1(9)
C3 C4 C5 C6 2.3(9)
C3 C2 C1 Br1 -177.5(4)
C3 C2 C1 C6 2.0(10)
C21 C20 C19 C18 -179.2(5)
C21 C20 C19 C24 -1.4(8)
C12 C17 C8 C7 -177.0(5)
C12 C17 C8 C9 -0.9(8)
C12 C11 C10 C9 1.8(9)
C12 C13 C14 C15 -1.0(10)
C2 C1 C6 C5 -1.2(10)
C24 C19 C18 I1 -99.2(5)
C24 C19 C18 C7 77.9(8)
C24 C23 C22 C21 -2.3(9)
C15 C16 C17 C8 179.4(6)
C15 C16 C17 C12 -0.5(8)
C11 C12 C13 C14 178.3(6)
C13 C12 C11 C10 177.9(6)
C22 C23 C24 C19 1.8(9)
C5 C4 C3 C2 -1.6(9)
